data_7227367
loop_
_publ_author_name
'Gamarra, Ana'
'Urp\'i, Lourdes'
'Mart\'inez de Ilarduya, Antxon'
'Mu\~noz-Guerra, Sebasti\'an'

_publ_section_title
;
 Crystalline structure and thermotropic behavior of
 alkyltrimethylphosphonium amphiphiles.
;
_journal_issue 6
_journal_name_full 'Physical chemistry chemical physics : PCCP'
_journal_page_first 4370
_journal_page_last 4382
_journal_paper_doi 10.1039/c6cp08304h
_journal_volume 19
_journal_year 2017
_chemical_formula_moiety 'C15 H34 P, Br'
_chemical_formula_sum 'C15 H34 Br P'
_chemical_formula_weight 325.30
_chemical_melting_point 339
_chemical_name_systematic 'dodecyltrimethylphosphonium bromide'
_space_group_crystal_system monoclinic
_space_group_IT_number 14
_space_group_name_Hall '-P 2ybc'
_space_group_name_H-M_alt 'P 1 21/c 1'
_symmetry_space_group_name_Hall '-P 2ybc'
_symmetry_space_group_name_H-M 'P 1 21/c 1'
_atom_sites_solution_hydrogens geom
_atom_sites_solution_primary direct
_atom_sites_solution_secondary direct
_audit_creation_method SHELXL-2014/7
_audit_update_record
;
2016-11-29 deposited with the CCDC.
2017-01-05 downloaded from the CCDC.
;
_cell_angle_alpha 90
_cell_angle_beta 93.119(2)
_cell_angle_gamma 90
_cell_formula_units_Z 4
_cell_length_a 18.2906(10)
_cell_length_b 7.9655(4)
_cell_length_c 12.6721(7)
_cell_measurement_reflns_used 7111
_cell_measurement_temperature 293(2)
_cell_measurement_theta_max 25.14
_cell_measurement_theta_min 2.23
_cell_volume 1843.51(17)
_computing_cell_refinement 'Bruker SAINT'
_computing_data_collection 'Bruker APEX2'
_computing_data_reduction 'Bruker SAINT'
_computing_molecular_graphics 'ORTEP-3 for windows'
_computing_structure_refinement 'SHELXL-2014/7 (Sheldrick, 2014)'
_computing_structure_solution 'SHELXS-97 (Sheldrick, 2008)'
_diffrn_ambient_temperature 293(2)
_diffrn_measured_fraction_theta_full 0.999
_diffrn_measured_fraction_theta_max 0.999
_diffrn_measurement_device_type 'D8 Venture'
_diffrn_measurement_method '\f and \w scans'
_diffrn_radiation_monochromator multilayer
_diffrn_radiation_source microfocus
_diffrn_radiation_type MoK\a
_diffrn_radiation_wavelength 0.71073
_diffrn_reflns_av_R_equivalents 0.0429
_diffrn_reflns_av_unetI/netI 0.0231
_diffrn_reflns_Laue_measured_fraction_full 0.999
_diffrn_reflns_Laue_measured_fraction_max 0.999
_diffrn_reflns_limit_h_max 22
_diffrn_reflns_limit_h_min -22
_diffrn_reflns_limit_k_max 9
_diffrn_reflns_limit_k_min -9
_diffrn_reflns_limit_l_max 15
_diffrn_reflns_limit_l_min -15
_diffrn_reflns_number 25175
_diffrn_reflns_point_group_measured_fraction_full 0.999
_diffrn_reflns_point_group_measured_fraction_max 0.999
_diffrn_reflns_theta_full 25.242
_diffrn_reflns_theta_max 25.393
_diffrn_reflns_theta_min 2.230
_exptl_absorpt_coefficient_mu 2.301
_exptl_absorpt_correction_T_max 0.7452
_exptl_absorpt_correction_T_min 0.6345
_exptl_absorpt_correction_type multi-scan
_exptl_absorpt_process_details SADABS
_exptl_crystal_colour colourless
_exptl_crystal_density_diffrn 1.172
_exptl_crystal_description plate
_exptl_crystal_F_000 696
_exptl_crystal_recrystallization_method 'Re-crystallisation from solvent: Chloroform/ethyl acetate'
_exptl_crystal_size_max 0.449
_exptl_crystal_size_mid 0.139
_exptl_crystal_size_min 0.098
_refine_diff_density_max 0.329
_refine_diff_density_min -0.255
_refine_diff_density_rms 0.056
_refine_ls_extinction_method none
_refine_ls_goodness_of_fit_ref 1.046
_refine_ls_hydrogen_treatment refxyz
_refine_ls_matrix_type full
_refine_ls_number_parameters 169
_refine_ls_number_reflns 3385
_refine_ls_number_restraints 0
_refine_ls_restrained_S_all 1.046
_refine_ls_R_factor_all 0.0480
_refine_ls_R_factor_gt 0.0298
_refine_ls_shift/su_max 0.000
_refine_ls_shift/su_mean 0.000
_refine_ls_structure_factor_coef Fsqd
_refine_ls_weighting_details 'w=1/[\s^2^(Fo^2^)+(0.0390P)^2^+0.4830P] where P=(Fo^2^+2Fc^2^)/3'
_refine_ls_weighting_scheme calc
_refine_ls_wR_factor_gt 0.0720
_refine_ls_wR_factor_ref 0.0814
_reflns_Friedel_coverage 0.000
_reflns_number_gt 2530
_reflns_number_total 3385
_reflns_threshold_expression 'I > 2\s(I)'
_cod_data_source_file c6cp08304h2.cif
_cod_data_source_block C12_nou3
_cod_depositor_comments 'Adding full bibliography for 7227367.cif.'
_cod_database_code 7227367
_shelx_shelxl_version_number 2014/7
_shelx_space_group_comment
;
The symmetry employed for this shelxl refinement is uniquely defined
by the following loop, which should always be used as a source of
symmetry information in preference to the above space-group names.
They are only intended as comments.
;
_exptl_absorpt_special_details SADABS

loop_
_space_group_symop_operation_xyz
'x, y, z'
'-x, y+1/2, -z+1/2'
'-x, -y, -z'
'x, -y-1/2, z-1/2'

loop_
_atom_site_label
_atom_site_type_symbol
_atom_site_fract_x
_atom_site_fract_y
_atom_site_fract_z
_atom_site_U_iso_or_equiv
_atom_site_adp_type
_atom_site_occupancy
_atom_site_site_symmetry_order
_atom_site_calc_flag
_atom_site_refinement_flags_posn
_atom_site_refinement_flags_adp
Br1 Br 0.11729(2) 0.08295(4) 0.31764(2) 0.06417(12) Uani 1 1 d . .
P1 P 0.10771(3) 0.90473(8) 0.66934(4) 0.04363(15) Uani 1 1 d . .
C1 C 0.20507(12) 0.8920(3) 0.66012(18) 0.0525(6) Uani 1 1 d . .
H1A H 0.2262(4) 0.9839(17) 0.6921(7) 0.063 Uiso 1 1 calc R U
H1B H 0.2220(4) 0.7993(18) 0.6960(7) 0.063 Uiso 1 1 calc R U
C2 C 0.22857(12) 0.8825(3) 0.54690(19) 0.0532(6) Uani 1 1 d . .
H2A H 0.2101(4) 0.7819(19) 0.5158(6) 0.064 Uiso 1 1 calc R U
H2B H 0.2072(4) 0.9735(16) 0.5081(8) 0.064 Uiso 1 1 calc R U
C3 C 0.31089(12) 0.8874(3) 0.53729(19) 0.0524(6) Uani 1 1 d . .
H3A H 0.3322(4) 0.7951(17) 0.5732(7) 0.063 Uiso 1 1 calc R U
H3B H 0.3297(4) 0.9854(18) 0.5697(7) 0.063 Uiso 1 1 calc R U
C4 C 0.33180(12) 0.8836(3) 0.42304(19) 0.0525(6) Uani 1 1 d . .
H4A H 0.3120(4) 0.7852(18) 0.3906(6) 0.063 Uiso 1 1 calc R U
H4B H 0.3101(4) 0.9772(17) 0.3872(7) 0.063 Uiso 1 1 calc R U
C5 C 0.41354(13) 0.8870(3) 0.4091(2) 0.0541(6) Uani 1 1 d . .
H5A H 0.4340(4) 0.9872(18) 0.4432(7) 0.065 Uiso 1 1 calc R U
H5B H 0.4357(4) 0.7901(18) 0.4450(7) 0.065 Uiso 1 1 calc R U
C6 C 0.43399(13) 0.8855(3) 0.2952(2) 0.0524(6) Uani 1 1 d . .
H6A H 0.4127(4) 0.9805(17) 0.2605(7) 0.063 Uiso 1 1 calc R U
H6B H 0.4136(4) 0.7884(18) 0.2619(7) 0.063 Uiso 1 1 calc R U
C7 C 0.51577(13) 0.8870(3) 0.2808(2) 0.0535(6) Uani 1 1 d . .
H7A H 0.5362(4) 0.9837(18) 0.3144(7) 0.064 Uiso 1 1 calc R U
H7B H 0.5369(4) 0.7918(18) 0.3154(7) 0.064 Uiso 1 1 calc R U
C8 C 0.53659(13) 0.8861(3) 0.1673(2) 0.0548(6) Uani 1 1 d . .
H8A H 0.5149(4) 0.9839(18) 0.1315(7) 0.066 Uiso 1 1 calc R U
H8B H 0.5159(4) 0.7863(19) 0.1325(7) 0.066 Uiso 1 1 calc R U
C9 C 0.61876(13) 0.8880(3) 0.1543(2) 0.0561(6) Uani 1 1 d . .
H9A H 0.6391(4) 0.9864(18) 0.1887(7) 0.067 Uiso 1 1 calc R U
H9B H 0.6401(4) 0.7916(18) 0.1898(7) 0.067 Uiso 1 1 calc R U
C10 C 0.64053(14) 0.8870(3) 0.0408(2) 0.0575(6) Uani 1 1 d . .
H10A H 0.6209(4) 0.7875(19) 0.0067(7) 0.069 Uiso 1 1 calc R U
H10B H 0.6186(4) 0.9825(18) 0.0050(7) 0.069 Uiso 1 1 calc R U
C11 C 0.72203(15) 0.8917(3) 0.0286(2) 0.0683(8) Uani 1 1 d . .
H11A H 0.7446(5) 0.794(2) 0.0652(8) 0.082 Uiso 1 1 calc R U
H11B H 0.7422(5) 0.994(2) 0.0632(8) 0.082 Uiso 1 1 calc R U
C12 C 0.7431(2) 0.8903(4) -0.0854(3) 0.0963(13) Uani 1 1 d . .
H12A H 0.7937(11) 0.8934(4) -0.0875(3) 0.144 Uiso 1 1 calc R U
H12B H 0.7254(4) 0.793(2) -0.1183(8) 0.144 Uiso 1 1 calc R U
H12C H 0.7231(5) 0.983(2) -0.1202(9) 0.144 Uiso 1 1 calc R U
C1A C 0.07352(14) 1.0919(3) 0.6096(2) 0.0572(6) Uani 1 1 d . .
H1A1 H 0.0955(4) 1.1840(16) 0.6434(6) 0.086 Uiso 1 1 calc R U
H1A2 H 0.0840(2) 1.0927(3) 0.5386(12) 0.086 Uiso 1 1 calc R U
H1A3 H 0.0231(8) 1.0972(3) 0.6154(2) 0.086 Uiso 1 1 calc R U
C1B C 0.06538(13) 0.7295(3) 0.60420(19) 0.0583(6) Uani 1 1 d . .
H1B1 H 0.0830(3) 0.6315(15) 0.6351(5) 0.087 Uiso 1 1 calc R U
H1B2 H 0.0153(8) 0.7352(3) 0.6100(2) 0.087 Uiso 1 1 calc R U
H1B3 H 0.0758(2) 0.7307(3) 0.5337(11) 0.087 Uiso 1 1 calc R U
C1C C 0.08735(15) 0.9030(4) 0.80513(18) 0.0604(7) Uani 1 1 d . .
H1C1 H 0.1056(3) 0.8031(17) 0.8371(6) 0.091 Uiso 1 1 calc R U
H1C2 H 0.1096(4) 0.9966(16) 0.8396(6) 0.091 Uiso 1 1 calc R U
H1C3 H 0.0361(9) 0.9082(4) 0.8108(2) 0.091 Uiso 1 1 calc R U

loop_
_atom_site_aniso_label
_atom_site_aniso_U_11
_atom_site_aniso_U_22
_atom_site_aniso_U_33
_atom_site_aniso_U_23
_atom_site_aniso_U_13
_atom_site_aniso_U_12
Br1 0.05854(18) 0.0850(2) 0.04937(17) 0.00378(14) 0.00636(11) 0.00026(14)
P1 0.0404(3) 0.0575(4) 0.0338(3) 0.0014(3) 0.0095(2) 0.0002(3)
C1 0.0411(12) 0.0746(17) 0.0422(13) 0.0025(12) 0.0069(10) 0.0004(11)
C2 0.0396(12) 0.0754(17) 0.0452(13) 0.0016(12) 0.0090(10) 0.0048(11)
C3 0.0414(13) 0.0657(16) 0.0509(14) 0.0019(12) 0.0099(10) 0.0020(11)
C4 0.0425(13) 0.0645(16) 0.0515(14) -0.0002(12) 0.0123(10) -0.0004(11)
C5 0.0431(13) 0.0638(16) 0.0567(15) -0.0007(12) 0.0137(11) -0.0025(11)
C6 0.0425(12) 0.0583(15) 0.0576(15) -0.0018(12) 0.0135(11) -0.0004(11)
C7 0.0434(13) 0.0600(15) 0.0582(15) -0.0014(12) 0.0137(11) -0.0015(11)
C8 0.0465(14) 0.0621(16) 0.0572(15) -0.0014(12) 0.0143(11) 0.0001(11)
C9 0.0451(13) 0.0641(16) 0.0607(15) 0.0020(12) 0.0158(11) 0.0023(11)
C10 0.0542(15) 0.0601(16) 0.0601(16) 0.0000(12) 0.0201(12) 0.0019(12)
C11 0.0565(16) 0.0669(18) 0.084(2) 0.0058(15) 0.0302(14) 0.0077(13)
C12 0.101(3) 0.091(2) 0.103(3) -0.0028(19) 0.066(2) 0.0032(19)
C1A 0.0576(15) 0.0658(16) 0.0490(14) 0.0048(12) 0.0114(11) 0.0064(12)
C1B 0.0547(14) 0.0665(16) 0.0543(14) -0.0051(13) 0.0078(11) -0.0052(13)
C1C 0.0618(15) 0.0825(18) 0.0385(13) 0.0020(12) 0.0173(11) -0.0003(14)

loop_
_atom_type_symbol
_atom_type_description
_atom_type_scat_dispersion_real
_atom_type_scat_dispersion_imag
_atom_type_scat_source
C C 0.0033 0.0016 'International Tables Vol C Tables 4.2.6.8 and 6.1.1.4'
H H 0.0000 0.0000 'International Tables Vol C Tables 4.2.6.8 and 6.1.1.4'
P P 0.1023 0.0942 'International Tables Vol C Tables 4.2.6.8 and 6.1.1.4'
Br Br -0.2901 2.4595 'International Tables Vol C Tables 4.2.6.8 and 6.1.1.4'

loop_
_geom_angle_atom_site_label_1
_geom_angle_atom_site_label_2
_geom_angle_atom_site_label_3
_geom_angle
C1A P1 C1B 109.13(13)
C1A P1 C1C 109.41(12)
C1B P1 C1C 109.51(12)
C1A P1 C1 110.40(12)
C1B P1 C1 109.52(12)
C1C P1 C1 108.85(12)
C2 C1 P1 113.37(17)
C2 C1 H1A 108.9
P1 C1 H1A 108.9
C2 C1 H1B 108.9
P1 C1 H1B 108.9
H1A C1 H1B 107.7
C3 C2 C1 114.0(2)
C3 C2 H2A 108.8
C1 C2 H2A 108.8
C3 C2 H2B 108.8
C1 C2 H2B 108.8
H2A C2 H2B 107.6
C2 C3 C4 112.2(2)
C2 C3 H3A 109.2
C4 C3 H3A 109.2
C2 C3 H3B 109.2
C4 C3 H3B 109.2
H3A C3 H3B 107.9
C5 C4 C3 114.3(2)
C5 C4 H4A 108.7
C3 C4 H4A 108.7
C5 C4 H4B 108.7
C3 C4 H4B 108.7
H4A C4 H4B 107.6
C6 C5 C4 114.1(2)
C6 C5 H5A 108.7
C4 C5 H5A 108.7
C6 C5 H5B 108.7
C4 C5 H5B 108.7
H5A C5 H5B 107.6
C5 C6 C7 114.3(2)
C5 C6 H6A 108.7
C7 C6 H6A 108.7
C5 C6 H6B 108.7
C7 C6 H6B 108.7
H6A C6 H6B 107.6
C8 C7 C6 114.6(2)
C8 C7 H7A 108.6
C6 C7 H7A 108.6
C8 C7 H7B 108.6
C6 C7 H7B 108.6
H7A C7 H7B 107.6
C7 C8 C9 113.9(2)
C7 C8 H8A 108.8
C9 C8 H8A 108.8
C7 C8 H8B 108.8
C9 C8 H8B 108.8
H8A C8 H8B 107.7
C10 C9 C8 114.5(2)
C10 C9 H9A 108.6
C8 C9 H9A 108.6
C10 C9 H9B 108.6
C8 C9 H9B 108.6
H9A C9 H9B 107.6
C11 C10 C9 114.3(2)
C11 C10 H10A 108.7
C9 C10 H10A 108.7
C11 C10 H10B 108.7
C9 C10 H10B 108.7
H10A C10 H10B 107.6
C10 C11 C12 113.7(3)
C10 C11 H11A 108.8
C12 C11 H11A 108.8
C10 C11 H11B 108.8
C12 C11 H11B 108.8
H11A C11 H11B 107.7
C11 C12 H12A 109.5
C11 C12 H12B 109.5
H12A C12 H12B 109.5
C11 C12 H12C 109.5
H12A C12 H12C 109.5
H12B C12 H12C 109.5
P1 C1A H1A1 109.5
P1 C1A H1A2 109.5
H1A1 C1A H1A2 109.5
P1 C1A H1A3 109.5
H1A1 C1A H1A3 109.5
H1A2 C1A H1A3 109.5
P1 C1B H1B1 109.5
P1 C1B H1B2 109.5
H1B1 C1B H1B2 109.5
P1 C1B H1B3 109.5
H1B1 C1B H1B3 109.5
H1B2 C1B H1B3 109.5
P1 C1C H1C1 109.5
P1 C1C H1C2 109.5
H1C1 C1C H1C2 109.5
P1 C1C H1C3 109.5
H1C1 C1C H1C3 109.5
H1C2 C1C H1C3 109.5

loop_
_geom_bond_atom_site_label_1
_geom_bond_atom_site_label_2
_geom_bond_distance
P1 C1A 1.770(2)
P1 C1B 1.778(3)
P1 C1C 1.780(2)
P1 C1 1.794(2)
C1 C2 1.522(3)
C1 H1A 0.912(17)
C1 H1B 0.912(17)
C2 C3 1.518(3)
C2 H2A 0.948(17)
C2 H2B 0.948(17)
C3 C4 1.518(3)
C3 H3A 0.938(17)
C3 H3B 0.938(17)
C4 C5 1.515(3)
C4 H4A 0.948(17)
C4 H4B 0.948(17)
C5 C6 1.511(3)
C5 H5A 0.973(18)
C5 H5B 0.973(17)
C6 C7 1.517(3)
C6 H6A 0.948(17)
C6 H6B 0.948(17)
C7 C8 1.509(3)
C7 H7A 0.947(18)
C7 H7B 0.947(18)
C8 C9 1.521(3)
C8 H8A 0.975(18)
C8 H8B 0.975(18)
C9 C10 1.513(3)
C9 H9A 0.962(17)
C9 H9B 0.962(17)
C10 C11 1.508(3)
C10 H10A 0.963(18)
C10 H10B 0.963(18)
C11 C12 1.515(4)
C11 H11A 0.98(2)
C11 H11B 0.98(2)
C12 H12A 0.93(2)
C12 H12B 0.93(2)
C12 H12C 0.93(2)
C1A H1A1 0.931(15)
C1A H1A2 0.931(15)
C1A H1A3 0.931(15)
C1B H1B1 0.923(14)
C1B H1B2 0.923(14)
C1B H1B3 0.923(14)
C1C H1C1 0.945(16)
C1C H1C2 0.945(16)
C1C H1C3 0.945(16)

loop_
_geom_torsion_atom_site_label_1
_geom_torsion_atom_site_label_2
_geom_torsion_atom_site_label_3
_geom_torsion_atom_site_label_4
_geom_torsion
C1A P1 C1 C2 -63.2(2)
C1B P1 C1 C2 57.0(2)
C1C P1 C1 C2 176.72(19)
P1 C1 C2 C3 174.81(18)
C1 C2 C3 C4 -178.1(2)
C2 C3 C4 C5 -179.6(2)
C3 C4 C5 C6 -179.2(2)
C4 C5 C6 C7 -179.4(2)
C5 C6 C7 C8 -179.8(2)
C6 C7 C8 C9 179.9(2)
C7 C8 C9 C10 179.9(2)
C8 C9 C10 C11 179.1(2)
C9 C10 C11 C12 179.9(2)
